data_7133259
loop_
_publ_author_name
'Pham-Tran, Victoria N P'
'Moffat, James G. D.'
'Marczenko, Katherine M.'

_publ_section_title
;
 Polymorph driven diversification of photosalient responses in a zinc(II)
 coordination complex.
;
_journal_issue 61
_journal_name_full 'Chemical communications (Cambridge, England)'
_journal_page_first 7890
_journal_page_last 7893
_journal_paper_doi 10.1039/d4cc01593b
_journal_volume 60
_journal_year 2024
_chemical_formula_moiety 'C48 H36 N2 O6 Zn'
_chemical_formula_sum 'C48 H36 N2 O6 Zn'
_chemical_formula_weight 802.226
_space_group_crystal_system monoclinic
_space_group_IT_number 14
_space_group_name_Hall '-P 2ybc'
_space_group_name_H-M_alt 'P 1 21/c 1'
_symmetry_Int_Tables_number 14
_audit_creation_date 2024-06-07
_audit_creation_method
;
Olex2 1.5
(compiled 2024.02.16 svn.r378c4104 for OlexSys, GUI svn.r6928)
;
_audit_update_record
;
2024-06-09 deposited with the CCDC.	2024-06-28 downloaded from the CCDC.
;
_cell_angle_alpha 90
_cell_angle_beta 91.544(3)
_cell_angle_gamma 90
_cell_formula_units_Z 4
_cell_length_a 7.8858(2)
_cell_length_b 23.5060(7)
_cell_length_c 20.4093(7)
_cell_measurement_reflns_used 10019
_cell_measurement_temperature 115.0(2)
_cell_measurement_theta_max 23.2740
_cell_measurement_theta_min 1.9940
_cell_volume 3781.8(2)
_computing_cell_refinement 'CrysAlisPro 1.171.42.49 (Rigaku OD, 2022)'
_computing_data_collection 'CrysAlisPro 1.171.42.49 (Rigaku OD, 2022)'
_computing_data_reduction 'CrysAlisPro 1.171.42.49 (Rigaku OD, 2022)'
_computing_molecular_graphics 'Olex2 1.5 (Dolomanov et al., 2009)'
_computing_publication_material 'Olex2 1.5 (Dolomanov et al., 2009)'
_computing_structure_refinement 'olex2.refine 1.5-dev (Bourhis et al., 2015)'
_computing_structure_solution 'SHELXT 2018/2 (Sheldrick, 2018)'
_diffrn_ambient_temperature 115.15
_diffrn_detector_area_resol_mean 10.0000
_diffrn_measured_fraction_theta_full 0.9994
_diffrn_measured_fraction_theta_max 0.9994
_diffrn_measurement_details
;
List of Runs (angles in degrees, time in seconds):

  # Type    Start    End  Width  t~exp~   \w     \q     \k     \f   Frames
#--------------------------------------------------------------------------
  1  \w    -74.00 110.00   0.50   45.00    --   20.00  54.00 146.98  368
  2  \w    -70.00  20.00   0.50   45.00    --   20.00  54.00 131.08  180
  3  \w    -70.00  20.00   0.50   45.00    --   20.00  54.00 131.08  180
  4  \w     55.00  81.00   0.50   45.00    --   20.00  54.00 131.08   52
  5  \w    -28.00  70.00   0.50   45.00    --   20.00  54.00  41.19  196
  6  \w     74.00 110.00   0.50   45.00    --   20.00  54.00  41.19   72
  7  \w    -73.00 -33.00   0.50   45.00    --   20.00  54.00  18.15   80
  8  \w    -28.00 109.00   0.50   45.00    --   20.00  54.00  18.15  274
  9  \w    -74.00 108.00   0.50   45.00    --   20.00  54.00  90.00  364
 10  \w    -73.00 -48.00   0.50   45.00    --   20.00  54.00 112.20   50
 11  \w     31.00  69.00   0.50   45.00    --   20.00  54.00 112.20   76
 12  \w    -73.00 -39.00   0.50   45.00    --   20.00  54.00  60.00   68
 13  \w     -7.00  28.00   0.50   45.00    --   20.00  54.00  60.00   70
 14  \w    -68.00 -52.00   0.50   45.00    --   20.00  54.00 146.98   32
;
_diffrn_measurement_device 'two-circle diffractometer'
_diffrn_measurement_device_type 'XtaLAB Mini II'
_diffrn_measurement_method '\w scans'
_diffrn_radiation_type 'Mo K\a'
_diffrn_radiation_wavelength 0.71073
_diffrn_reflns_av_R_equivalents 0.1355
_diffrn_reflns_av_unetI/netI 0.1879
_diffrn_reflns_Laue_measured_fraction_full 0.9994
_diffrn_reflns_Laue_measured_fraction_max 0.9994
_diffrn_reflns_limit_h_max 11
_diffrn_reflns_limit_h_min -11
_diffrn_reflns_limit_k_max 33
_diffrn_reflns_limit_k_min -26
_diffrn_reflns_limit_l_max 29
_diffrn_reflns_limit_l_min -29
_diffrn_reflns_number 67982
_diffrn_reflns_point_group_measured_fraction_full 0.9994
_diffrn_reflns_point_group_measured_fraction_max 0.9994
_diffrn_reflns_theta_full 25.0000
_diffrn_reflns_theta_max 25.00
_diffrn_reflns_theta_min 2.00
_exptl_absorpt_coefficient_mu 0.706
_exptl_absorpt_correction_T_max 0.992
_exptl_absorpt_correction_T_min 0.966
_exptl_absorpt_correction_type analytical
_exptl_absorpt_process_details
;
CrysAlisPro 1.171.42.49 (Rigaku Oxford Diffraction, 2022)
Analytical numeric absorption correction using a multifaceted crystal
model based on expressions derived by R.C. Clark & J.S. Reid.
(Clark, R. C. & Reid, J. S. (1995). Acta Cryst. A51, 887-897)
Empirical absorption correction using spherical harmonics,
implemented in SCALE3 ABSPACK scaling algorithm.
;
_exptl_crystal_colour 'clear yellow'
_exptl_crystal_colour_lustre clear
_exptl_crystal_colour_primary yellow
_exptl_crystal_density_diffrn 1.409
_exptl_crystal_description plate
_exptl_crystal_F_000 1666.382
_exptl_crystal_size_max 0.281
_exptl_crystal_size_mid 0.186
_exptl_crystal_size_min 0.051
_refine_diff_density_max 1.3069
_refine_diff_density_min -1.2134
_refine_diff_density_rms 0.2308
_refine_ls_d_res_high 0.8409
_refine_ls_d_res_low 10.2009
_refine_ls_goodness_of_fit_ref 1.1394
_refine_ls_hydrogen_treatment constr
_refine_ls_matrix_type full
_refine_ls_number_constraints 99
_refine_ls_number_parameters 652
_refine_ls_number_reflns 6668
_refine_ls_number_restraints 377
_refine_ls_restrained_S_all 1.1053
_refine_ls_R_factor_all 0.1334
_refine_ls_R_factor_gt 0.0876
_refine_ls_shift/su_max 0.0010
_refine_ls_shift/su_mean 0.0000
_refine_ls_structure_factor_coef Fsqd
_refine_ls_weighting_details 'w=1/[\s^2^(Fo^2^)+(0.0000P)^2^+17.9173P] where P=(Fo^2^+2Fc^2^)/3'
_refine_ls_weighting_scheme calc
_refine_ls_wR_factor_gt 0.1337
_refine_ls_wR_factor_ref 0.1473
_reflns_Friedel_coverage 0.0
_reflns_limit_h_max 9
_reflns_limit_h_min -9
_reflns_limit_k_max 27
_reflns_limit_k_min 0
_reflns_limit_l_max 24
_reflns_limit_l_min 0
_reflns_number_gt 4751
_reflns_number_total 6668
_reflns_threshold_expression I>=2u(I)
_cod_data_source_file d4cc01593b2.cif
_cod_data_source_block 1-Form-III_prime_LT
_cod_depositor_comments 'Adding full bibliography for 7133256--7133260.cif.'
_cod_database_code 7133259
_olex2_refinement_description
;
;
_olex2_submission_special_instructions 'No special instructions were received'
_oxdiff_exptl_absorpt_empirical_details
;
Empirical correction (ABSPACK) includes:
- Absorption correction using spherical harmonics
- Frame scaling
;

loop_
_space_group_symop_id
_space_group_symop_operation_xyz
1 x,y,z
2 -x,y+1/2,-z+1/2
3 -x,-y,-z
4 x,-y-1/2,z-1/2

loop_
_atom_site_label
_atom_site_type_symbol
_atom_site_fract_x
_atom_site_fract_y
_atom_site_fract_z
_atom_site_U_iso_or_equiv
_atom_site_adp_type
_atom_site_occupancy
_atom_site_refinement_flags_posn
_atom_site_refinement_flags_adp
_atom_site_refinement_flags_occupancy
_atom_site_disorder_group
Zn1 Zn 0.31505(9) 0.37888(3) 0.79928(3) 0.02287(18) Uani 1.000000 D . . .
O4 O 0.1503(5) 0.32328(16) 0.76811(19) 0.0311(10) Uani 1.000000 . . . .
O1 O 0.1649(5) 0.42568(15) 0.85085(19) 0.0282(10) Uani 1.000000 . . . .
O2 O 0.2892(4) 0.50968(16) 0.87276(19) 0.0276(10) Uani 1.000000 . . . .
O3 O -0.4692(5) 0.55967(16) 0.9538(2) 0.0269(10) Uani 1.000000 . . . .
O5 O 0.3595(5) 0.27109(16) 0.72631(19) 0.0300(10) Uani 1.000000 . . . .
N1 N 0.5078(6) 0.35208(18) 0.8589(2) 0.0226(11) Uani 1.000000 . . . .
O6 O -0.3111(5) 0.1186(2) 0.6774(2) 0.0494(13) Uani 1.000000 . . . .
N2 N 0.4233(6) 0.42194(19) 0.7244(2) 0.0242(11) Uani 1.000000 D U . .
C35 C 0.1618(7) 0.4763(2) 0.8717(3) 0.0242(14) Uani 1.000000 . . . .
C37 C -0.0165(7) 0.5434(2) 0.9381(3) 0.0203(13) Uani 1.000000 . . . .
C36 C -0.0051(6) 0.4980(2) 0.8949(3) 0.0157(12) Uani 1.000000 . . . .
C39 C -0.3167(7) 0.5383(2) 0.9336(3) 0.0197(13) Uani 1.000000 . . . .
C2 C 0.6669(7) 0.3495(2) 0.9611(3) 0.0248(14) Uani 1.000000 . . . .
C38 C -0.1692(7) 0.5635(2) 0.9587(3) 0.0206(13) Uani 1.000000 . . . .
C42 C 0.2070(8) 0.2792(2) 0.7374(3) 0.0266(14) Uani 1.000000 . . . .
C18 C 0.4407(7) 0.4782(2) 0.7272(3) 0.0217(12) Uani 1.000000 D U . .
C9 C 1.2884(8) 0.2806(2) 1.0418(3) 0.0297(15) Uani 1.000000 . . . .
C41 C -0.1534(7) 0.4723(2) 0.8718(3) 0.0208(13) Uani 1.000000 . . . .
C48 C 0.1144(8) 0.1805(2) 0.7010(3) 0.0291(15) Uani 1.000000 . . . .
C1 C 0.5263(7) 0.3656(2) 0.9226(3) 0.0230(14) Uani 1.000000 . . . .
C40 C -0.3089(7) 0.4931(2) 0.8896(3) 0.0249(14) Uani 1.000000 . . . .
C17 C 1.3681(7) 0.2292(2) 0.9445(3) 0.0248(14) Uani 1.000000 . . . .
C33 C 0.892(4) 0.5226(9) 0.4149(12) 0.022(3) Uani 0.435(11) D U P 1
C3 C 0.7993(7) 0.3195(2) 0.9329(3) 0.0225(13) Uani 1.000000 . . . .
C8 C 1.2519(7) 0.2650(2) 0.9785(3) 0.0245(14) Uani 1.000000 . . . .
C46 C -0.1802(8) 0.1554(2) 0.6891(3) 0.0309(15) Uani 1.000000 . . . .
C6 C 0.9501(8) 0.3020(2) 0.9710(3) 0.0287(15) Uani 1.000000 . . . .
C11 C 1.5506(8) 0.2294(3) 1.0441(3) 0.0356(16) Uani 1.000000 . . . .
C7 C 1.0940(7) 0.2844(2) 0.9440(3) 0.0255(14) Uani 1.000000 . . . .
C12 C 1.5211(8) 0.2117(2) 0.9786(3) 0.0301(15) Uani 1.000000 . . . .
C45 C -0.2242(8) 0.2110(3) 0.7053(3) 0.0319(15) Uani 1.000000 . . . .
C4 C 0.7770(8) 0.3050(3) 0.8667(3) 0.0328(16) Uani 1.000000 . . . .
C44 C -0.0980(8) 0.2507(3) 0.7190(3) 0.0291(15) Uani 1.000000 . . . .
C43 C 0.0744(8) 0.2363(2) 0.7182(3) 0.0261(14) Uani 1.000000 . . . .
C34 C 0.874(6) 0.4650(10) 0.3959(16) 0.022(6) Uani 0.435(11) D U P 1
C19 C 0.508(6) 0.5113(16) 0.6794(13) 0.026(6) Uani 0.435(11) D U P 1
C10 C 1.4383(8) 0.2628(3) 1.0752(3) 0.0362(16) Uani 1.000000 . . . .
C47 C -0.0092(8) 0.1404(2) 0.6869(3) 0.0288(15) Uani 1.000000 . . . .
C29 C 0.971(3) 0.5607(7) 0.3706(8) 0.022(3) Uani 0.435(11) D U P 1
C21 C 0.542(4) 0.4296(8) 0.6146(12) 0.023(4) Uani 0.435(11) D U P 1
C15 C 1.4602(9) 0.1782(3) 0.8482(3) 0.0373(17) Uani 1.000000 . . . .
C16 C 1.3426(8) 0.2100(2) 0.8796(3) 0.0290(15) Uani 1.000000 . . . .
C32 C 0.963(7) 0.4454(14) 0.3436(19) 0.033(8) Uani 0.435(11) D U P 1
C13 C 1.6411(8) 0.1780(2) 0.9449(3) 0.0345(16) Uani 1.000000 . . . .
C25 C 0.823(2) 0.5446(6) 0.4745(8) 0.021(2) Uani 0.435(11) D U P 1
C5 C 0.6342(8) 0.3213(3) 0.8323(3) 0.0371(17) Uani 1.000000 . . . .
C22 C 0.4690(7) 0.3956(2) 0.6687(3) 0.0263(13) Uani 1.000000 D U . .
C14 C 1.6108(9) 0.1623(3) 0.8811(3) 0.0417(18) Uani 1.000000 . . . .
C26 C 0.844(2) 0.6019(6) 0.4892(8) 0.024(4) Uani 0.435(11) D U P 1
C20 C 0.571(2) 0.4874(7) 0.6224(8) 0.023(3) Uani 0.435(11) D U P 1
C31 C 1.031(4) 0.4826(8) 0.2965(12) 0.031(5) Uani 0.435(11) D U P 1
C27 C 0.922(2) 0.6384(6) 0.4433(8) 0.027(4) Uani 0.435(11) D U P 1
C30 C 1.037(2) 0.5397(7) 0.3100(9) 0.024(4) Uani 0.435(11) D U P 1
C28 C 0.982(2) 0.6198(6) 0.3833(8) 0.031(4) Uani 0.435(11) D U P 1
C23 C 0.6554(18) 0.5223(6) 0.5726(6) 0.028(4) Uani 0.435(11) . U P 1
C24 C 0.7348(17) 0.5061(6) 0.5193(6) 0.019(3) Uani 0.435(11) . U P 1
C33a C 0.876(3) 0.5178(7) 0.4188(10) 0.028(3) Uani 0.565(11) D U P 2
C34a C 0.890(5) 0.4606(9) 0.3966(14) 0.033(6) Uani 0.565(11) D U P 2
C19a C 0.488(5) 0.5097(12) 0.6729(11) 0.032(5) Uani 0.565(11) D U P 2
C29a C 0.973(2) 0.5600(6) 0.3859(7) 0.030(3) Uani 0.565(11) D U P 2
C21a C 0.513(3) 0.4209(6) 0.6158(9) 0.027(4) Uani 0.565(11) D U P 2
C32a C 0.965(6) 0.4470(11) 0.3383(15) 0.040(8) Uani 0.565(11) D U P 2
C25a C 0.7749(17) 0.5355(5) 0.4728(7) 0.028(2) Uani 0.565(11) D U P 2
C26a C 0.793(2) 0.5913(5) 0.4946(6) 0.029(3) Uani 0.565(11) D U P 2
C20a C 0.5127(17) 0.4814(5) 0.6143(6) 0.026(2) Uani 0.565(11) D U P 2
C31a C 1.056(3) 0.4894(8) 0.3058(10) 0.047(6) Uani 0.565(11) D U P 2
C27a C 0.8992(17) 0.6319(6) 0.4652(7) 0.033(3) Uani 0.565(11) D U P 2
C30a C 1.061(3) 0.5434(7) 0.3281(8) 0.053(6) Uani 0.565(11) D U P 2
C28a C 0.9915(16) 0.6167(5) 0.4120(7) 0.036(3) Uani 0.565(11) D U P 2
C23a C 0.5164(14) 0.5150(4) 0.5511(5) 0.025(2) Uani 0.565(11) . U P 2
C24a C 0.6422(15) 0.4954(5) 0.4987(5) 0.027(2) Uani 0.565(11) . U P 2
H44 H -0.1292(8) 0.2886(3) 0.7293(3) 0.0349(18) Uiso 1.000000 R . . .
H45 H -0.3403(8) 0.2217(3) 0.7070(3) 0.0383(18) Uiso 1.000000 R . . .
H47 H 0.0220(8) 0.1026(2) 0.6759(3) 0.0345(17) Uiso 1.000000 R . . .
H48 H 0.2303(8) 0.1698(2) 0.6988(3) 0.0349(18) Uiso 1.000000 R . . .
H41 H -0.1477(7) 0.4402(2) 0.8435(3) 0.0249(15) Uiso 1.000000 R . . .
H40 H -0.4103(7) 0.4766(2) 0.8720(3) 0.0299(17) Uiso 1.000000 R . . .
H38 H -0.1741(7) 0.5939(2) 0.9893(3) 0.0247(16) Uiso 1.000000 R . . .
H37 H 0.0849(7) 0.5611(2) 0.9538(3) 0.0243(15) Uiso 1.000000 R . . .
H11 H 1.6514(8) 0.2177(3) 1.0668(3) 0.0427(19) Uiso 1.000000 R . . .
H10 H 1.4602(8) 0.2741(3) 1.1193(3) 0.0435(19) Uiso 1.000000 R . . .
H9 H 1.2107(8) 0.3041(2) 1.0641(3) 0.0357(18) Uiso 1.000000 R . . .
H26 H 0.807(2) 0.6166(6) 0.5297(8) 0.029(5) Uiso 0.435(11) R . P 1
H27 H 0.933(2) 0.6775(6) 0.4541(8) 0.033(5) Uiso 0.435(11) R . P 1
H28 H 1.028(2) 0.6455(6) 0.3526(8) 0.037(5) Uiso 0.435(11) R . P 1
H28a H 1.0664(16) 0.6431(5) 0.3927(7) 0.043(4) Uiso 0.565(11) R . P 2
H27a H 0.9064(17) 0.6695(6) 0.4822(7) 0.039(4) Uiso 0.565(11) R . P 2
H26a H 0.731(2) 0.6028(5) 0.5315(6) 0.035(4) Uiso 0.565(11) R . P 2
H30 H 1.085(2) 0.5653(7) 0.2796(9) 0.029(5) Uiso 0.435(11) R . P 1
H31 H 1.071(4) 0.4683(8) 0.2563(12) 0.037(6) Uiso 0.435(11) R . P 1
H32 H 0.979(7) 0.4055(14) 0.3388(19) 0.040(10) Uiso 0.435(11) R . P 1
H34 H 0.802(6) 0.4402(10) 0.4191(16) 0.027(8) Uiso 0.435(11) R . P 1
H30a H 1.124(3) 0.5711(7) 0.3051(8) 0.064(7) Uiso 0.565(11) R . P 2
H31a H 1.116(3) 0.4799(8) 0.2674(10) 0.057(7) Uiso 0.565(11) R . P 2
H32a H 0.956(6) 0.4097(11) 0.3206(15) 0.048(9) Uiso 0.565(11) R . P 2
H34a H 0.847(5) 0.4309(9) 0.4227(14) 0.039(7) Uiso 0.565(11) R . P 2
H16 H 1.2397(8) 0.2194(2) 0.8569(3) 0.0349(18) Uiso 1.000000 R . . .
H13 H 1.7429(8) 0.1663(2) 0.9670(3) 0.0414(19) Uiso 1.000000 R . . .
H14 H 1.6927(9) 0.1404(3) 0.8589(3) 0.050(2) Uiso 1.000000 R . . .
H15 H 1.4399(9) 0.1669(3) 0.8039(3) 0.045(2) Uiso 1.000000 R . . .
H1 H 0.4395(7) 0.3871(2) 0.9424(3) 0.0277(16) Uiso 1.000000 R . . .
H5 H 0.6226(8) 0.3105(3) 0.7876(3) 0.045(2) Uiso 1.000000 R . . .
H4 H 0.8620(8) 0.2838(3) 0.8455(3) 0.0394(19) Uiso 1.000000 R . . .
H2 H 0.6727(7) 0.3589(2) 1.0063(3) 0.0297(17) Uiso 1.000000 R . . .
H21 H 0.569(4) 0.4115(8) 0.5746(12) 0.027(5) Uiso 0.435(11) R . P 1
H19 H 0.512(6) 0.5514(16) 0.6850(13) 0.031(7) Uiso 0.435(11) R . P 1
H18 H 0.4035(7) 0.4968(2) 0.7655(3) 0.0261(14) Uiso 0.435(11) R . P 1
H18a H 0.4204(7) 0.4973(2) 0.7672(3) 0.0261(14) Uiso 0.565(11) R . P 2
H6a H 0.9458(8) 0.3031(2) 1.0175(3) 0.0345(18) Uiso 1.000000 R . . .
H7 H 1.0952(7) 0.2844(2) 0.8975(3) 0.0306(17) Uiso 1.000000 R . . .
H22 H 0.4547(7) 0.3557(2) 0.6641(3) 0.0316(15) Uiso 0.435(11) R . P 1
H22a H 0.4690(7) 0.3552(2) 0.6686(3) 0.0316(15) Uiso 0.565(11) R . P 2
H23 H 0.6525(18) 0.5621(6) 0.5799(6) 0.034(5) Uiso 0.435(11) R . P 1
H24 H 0.7352(17) 0.4667(6) 0.5092(6) 0.022(4) Uiso 0.435(11) R . P 1
H19a H 0.503(5) 0.5497(12) 0.6759(11) 0.038(6) Uiso 0.565(11) R . P 2
H21a H 0.544(3) 0.3996(6) 0.5785(9) 0.033(5) Uiso 0.565(11) R . P 2
H23a H 0.5308(14) 0.5565(4) 0.5605(5) 0.030(3) Uiso 0.565(11) R . P 2
H24a H 0.6952(15) 0.4583(5) 0.5116(5) 0.033(3) Uiso 0.565(11) R . P 2
H3 H -0.5490(6) 0.5439(19) 0.933(2) 0.0404(15) Uiso 1.000000 GR . . .
H6 H -0.2739(15) 0.0886(13) 0.661(4) 0.0741(19) Uiso 1.000000 GR . . .

loop_
_atom_site_aniso_label
_atom_site_aniso_U_11
_atom_site_aniso_U_22
_atom_site_aniso_U_33
_atom_site_aniso_U_12
_atom_site_aniso_U_13
_atom_site_aniso_U_23
Zn1 0.0204(4) 0.0190(3) 0.0297(4) 0.0007(3) 0.0091(3) -0.0038(3)
O4 0.037(3) 0.022(2) 0.035(2) -0.0069(19) 0.006(2) -0.0104(19)
O1 0.031(3) 0.018(2) 0.036(2) 0.0061(18) 0.008(2) -0.0040(18)
O2 0.011(2) 0.035(2) 0.037(3) -0.0016(19) 0.0007(18) -0.0083(19)
O3 0.017(2) 0.030(2) 0.033(3) 0.0029(19) 0.0031(19) -0.0118(19)
O5 0.023(2) 0.033(2) 0.034(3) -0.0064(19) 0.003(2) -0.0067(19)
N1 0.022(3) 0.023(3) 0.023(3) 0.001(2) 0.006(2) -0.003(2)
O6 0.040(3) 0.040(3) 0.068(4) -0.007(3) -0.008(3) -0.015(3)
N2 0.021(3) 0.0240(17) 0.028(2) 0.0034(14) 0.0036(14) -0.0015(11)
C35 0.025(4) 0.027(3) 0.020(3) 0.002(3) 0.003(3) -0.001(3)
C37 0.019(3) 0.015(3) 0.026(3) 0.000(2) -0.002(3) -0.001(2)
C36 0.011(3) 0.015(3) 0.021(3) 0.000(2) 0.002(2) 0.005(2)
C39 0.019(3) 0.017(3) 0.024(3) 0.005(2) 0.007(3) 0.000(2)
C2 0.031(4) 0.017(3) 0.026(3) -0.000(3) 0.011(3) -0.003(3)
C38 0.024(3) 0.016(3) 0.022(3) 0.005(3) 0.002(3) -0.002(2)
C42 0.037(4) 0.024(3) 0.019(3) -0.004(3) 0.005(3) 0.003(3)
C18 0.016(3) 0.0246(17) 0.025(2) 0.0037(14) 0.0003(14) -0.0014(12)
C9 0.033(4) 0.032(3) 0.025(4) 0.001(3) 0.007(3) 0.001(3)
C41 0.023(3) 0.019(3) 0.020(3) -0.002(3) 0.003(3) -0.004(2)
C48 0.032(4) 0.031(3) 0.024(3) 0.001(3) 0.005(3) 0.004(3)
C1 0.022(3) 0.019(3) 0.029(3) -0.001(2) 0.008(3) -0.001(2)
C40 0.022(3) 0.023(3) 0.030(4) -0.002(3) 0.002(3) -0.005(3)
C17 0.027(4) 0.020(3) 0.028(3) -0.003(3) 0.003(3) 0.006(3)
C33 0.019(5) 0.024(3) 0.022(3) 0.0013(12) -0.0006(15) -0.0011(11)
C3 0.020(3) 0.020(3) 0.027(3) 0.002(3) -0.000(3) 0.002(3)
C8 0.027(4) 0.019(3) 0.027(3) 0.000(3) 0.003(3) 0.011(3)
C46 0.035(4) 0.027(3) 0.030(4) -0.007(3) -0.003(3) -0.002(3)
C6 0.045(4) 0.021(3) 0.021(3) -0.003(3) 0.005(3) -0.002(3)
C11 0.035(4) 0.032(4) 0.040(4) 0.000(3) -0.001(3) 0.010(3)
C7 0.034(4) 0.023(3) 0.020(3) -0.002(3) 0.001(3) 0.001(3)
C12 0.033(4) 0.020(3) 0.038(4) 0.000(3) 0.007(3) 0.007(3)
C45 0.029(4) 0.033(4) 0.033(4) 0.004(3) -0.008(3) -0.007(3)
C4 0.027(4) 0.042(4) 0.029(4) 0.013(3) 0.002(3) -0.014(3)
C44 0.039(4) 0.026(3) 0.022(3) 0.005(3) 0.001(3) -0.001(3)
C43 0.034(4) 0.027(3) 0.018(3) -0.002(3) 0.004(3) -0.000(3)
C34 0.019(13) 0.024(3) 0.024(6) 0.001(2) 0.000(4) -0.0019(16)
C19 0.027(15) 0.024(2) 0.026(4) 0.0012(17) 0.005(4) -0.0027(13)
C10 0.037(4) 0.046(4) 0.026(4) -0.000(3) -0.003(3) 0.004(3)
C47 0.040(4) 0.019(3) 0.027(3) 0.000(3) 0.001(3) 0.000(3)
C29 0.019(5) 0.025(3) 0.021(3) -0.0004(14) -0.0016(16) -0.0012(11)
C21 0.018(10) 0.024(3) 0.026(3) 0.0016(17) 0.002(2) -0.0027(13)
C15 0.050(5) 0.027(4) 0.035(4) 0.007(3) 0.002(3) 0.000(3)
C16 0.028(4) 0.025(3) 0.034(4) 0.001(3) -0.003(3) 0.002(3)
C32 0.039(19) 0.026(3) 0.035(8) -0.003(2) 0.014(6) -0.0051(16)
C13 0.031(4) 0.027(3) 0.045(4) 0.013(3) -0.001(3) 0.009(3)
C25 0.020(4) 0.022(3) 0.022(3) 0.0019(12) -0.0004(12) 0.0000(10)
C5 0.034(4) 0.044(4) 0.034(4) 0.015(3) 0.010(3) -0.010(3)
C22 0.025(3) 0.025(2) 0.029(2) 0.0013(13) 0.0061(16) -0.0025(11)
C14 0.051(5) 0.030(4) 0.045(5) 0.016(3) 0.013(4) 0.004(3)
C26 0.029(9) 0.022(3) 0.023(4) 0.0003(16) 0.003(3) -0.0004(13)
C20 0.020(5) 0.024(3) 0.024(3) 0.0011(14) 0.0014(15) -0.0022(11)
C31 0.035(12) 0.028(4) 0.031(5) -0.006(2) 0.009(4) -0.0056(18)
C27 0.035(9) 0.023(3) 0.023(4) -0.0021(16) 0.005(3) -0.0009(13)
C30 0.021(9) 0.028(4) 0.023(3) -0.003(2) 0.000(3) -0.0037(15)
C28 0.042(9) 0.026(3) 0.025(4) -0.0037(16) 0.008(3) -0.0025(12)
C23 0.032(8) 0.024(3) 0.028(4) -0.0009(18) 0.008(3) -0.0033(13)
C24 0.015(7) 0.020(3) 0.021(3) 0.0033(17) -0.003(2) 0.0001(13)
C33a 0.024(4) 0.033(3) 0.028(3) 0.0010(12) 0.0003(16) -0.0009(11)
C34a 0.028(12) 0.034(3) 0.036(7) -0.0007(16) 0.007(4) -0.0036(14)
C19a 0.044(15) 0.025(4) 0.026(3) 0.001(3) 0.004(2) -0.0001(17)
C29a 0.027(4) 0.034(3) 0.029(3) -0.0009(14) 0.0016(17) -0.0010(12)
C21a 0.031(12) 0.026(3) 0.025(4) 0.0004(19) 0.002(3) -0.0006(16)
C32a 0.040(15) 0.038(4) 0.042(8) -0.006(3) 0.014(5) -0.008(2)
C25a 0.025(3) 0.030(3) 0.027(3) 0.0014(12) 0.0011(13) 0.0005(11)
C26a 0.027(6) 0.030(3) 0.030(4) 0.0007(16) 0.003(3) -0.0004(15)
C20a 0.027(5) 0.026(3) 0.026(3) 0.0002(18) 0.0011(16) -0.0004(15)
C31a 0.056(12) 0.041(4) 0.047(6) -0.012(3) 0.023(5) -0.010(2)
C27a 0.033(6) 0.033(3) 0.032(5) -0.0028(17) 0.007(3) -0.0017(16)
C30a 0.069(11) 0.041(4) 0.050(6) -0.015(3) 0.032(4) -0.012(2)
C28a 0.036(6) 0.037(3) 0.035(5) -0.0047(17) 0.009(3) -0.0041(15)
C23a 0.024(4) 0.026(3) 0.026(3) -0.0001(18) 0.0008(17) -0.0003(16)
C24a 0.025(4) 0.030(3) 0.027(3) 0.0021(16) 0.0010(19) 0.0006(15)

loop_
_atom_type_symbol
_atom_type_scat_dispersion_real
_atom_type_scat_dispersion_imag
_atom_type_scat_Cromer_Mann_a1
_atom_type_scat_Cromer_Mann_a2
_atom_type_scat_Cromer_Mann_a3
_atom_type_scat_Cromer_Mann_a4
_atom_type_scat_Cromer_Mann_b1
_atom_type_scat_Cromer_Mann_b2
_atom_type_scat_Cromer_Mann_b3
_atom_type_scat_Cromer_Mann_b4
_atom_type_scat_Cromer_Mann_c
_atom_type_scat_source
_atom_type_scat_dispersion_source
C 0.00313 0.00162 2.31000 1.02000 1.58860 0.86500 20.84390 10.20750 0.56870 51.65120 0.21560 'International Tables Volume C Table 6.1.1.4 (pp. 500-502)' 'Brennan, Cowan, Rev. Sci. Instrum., 1992, 63, 850'
H 0.00000 0.00000 0.49300 0.32291 0.14019 0.04081 10.51090 26.12570 3.14236 57.79970 0.00304 'International Tables Volume C Table 6.1.1.4 (pp. 500-502)' 'Brennan, Cowan, Rev. Sci. Instrum., 1992, 63, 850'
N 0.00612 0.00332 12.21260 3.13220 2.01250 1.16630 0.00570 9.89330 28.99750 0.58260 -11.52900 'International Tables Volume C Table 6.1.1.4 (pp. 500-502)' 'Brennan, Cowan, Rev. Sci. Instrum., 1992, 63, 850'
O 0.01085 0.00610 3.04850 2.28680 1.54630 0.86700 13.27710 5.70110 0.32390 32.90890 0.25080 'International Tables Volume C Table 6.1.1.4 (pp. 500-502)' 'Brennan, Cowan, Rev. Sci. Instrum., 1992, 63, 850'
Zn 0.29151 1.43825 14.07430 7.03180 5.16520 2.41000 3.26550 0.23330 10.31630 58.70970 1.30410 'International Tables Volume C Table 6.1.1.4 (pp. 500-502)' 'Brennan, Cowan, Rev. Sci. Instrum., 1992, 63, 850'

loop_
_exptl_crystal_face_index_h
_exptl_crystal_face_index_k
_exptl_crystal_face_index_l
_exptl_crystal_face_perp_dist
0 -2 -1 0.0342
0 2 1 0.0171
0 1 -1 0.0607
-1 -2 -2 0.0811
1 2 2 0.0875
1 0 2 0.0896
-2 -2 -1 0.0971
-2 1 -1 0.0900
0 -1 2 0.1188
1 -2 2 0.1005
0 -1 0 0.0459
-1 -1 1 0.1106

loop_
_geom_angle_atom_site_label_1
_geom_angle_atom_site_label_2
_geom_angle_atom_site_label_3
_geom_angle
_geom_angle_site_symmetry_1
_geom_angle_site_symmetry_3
_geom_angle_publ_flag
O1 Zn1 O4 98.44(16) . . y
N1 Zn1 O4 118.29(18) . . y
N1 Zn1 O1 107.98(17) . . y
N2 Zn1 O4 112.27(18) . . y
N2 Zn1 O1 113.44(16) . . y
N2 Zn1 N1 106.42(18) . . y
C42 O4 Zn1 117.5(4) . . ?
C35 O1 Zn1 137.1(4) . . ?
H3 O3 C39 109.5 . . ?
C1 N1 Zn1 124.7(4) . . ?
C5 N1 Zn1 118.2(4) . . ?
C5 N1 C1 116.9(5) . . ?
H6 O6 C46 109.5 . . ?
C18 N2 Zn1 120.4(4) . . ?
C22 N2 Zn1 122.0(4) . . ?
C22 N2 C18 117.5(5) . . ?
O2 C35 O1 124.2(5) . . ?
C36 C35 O1 116.8(5) . . ?
C36 C35 O2 119.0(5) . . ?
C38 C37 C36 122.2(5) . . ?
H37 C37 C36 118.9(3) . . ?
H37 C37 C38 118.9(3) . . ?
C37 C36 C35 122.2(5) . . ?
C41 C36 C35 119.0(5) . . ?
C41 C36 C37 118.8(5) . . ?
C38 C39 O3 117.6(5) . . ?
C40 C39 O3 121.7(5) . . ?
C40 C39 C38 120.7(5) . . ?
C3 C2 C1 119.9(5) . . ?
H2 C2 C1 120.1(3) . . ?
H2 C2 C3 120.1(4) . . ?
C39 C38 C37 118.2(5) . . ?
H38 C38 C37 120.9(3) . . ?
H38 C38 C39 120.9(3) . . ?
O5 C42 O4 123.9(5) . . ?
C43 C42 O4 114.7(5) . . ?
C43 C42 O5 121.4(5) . . ?
C19 C18 N2 125.2(13) . . ?
C19a C18 N2 121.6(10) . . ?
C19a C18 C19 8(3) . . ?
H18 C18 N2 117.4(3) . . ?
H18 C18 C19 117.4(12) . . ?
H18 C18 C19a 120.4(10) . . ?
H18a C18 N2 119.2(3) . . ?
H18a C18 C19 115.0(11) . . ?
H18a C18 C19a 119.2(9) . . ?
H18a C18 H18 8.3 . . ?
C10 C9 C8 121.9(6) . . ?
H9 C9 C8 119.1(4) . . ?
H9 C9 C10 119.1(4) . . ?
C40 C41 C36 120.2(5) . . ?
H41 C41 C36 119.9(3) . . ?
H41 C41 C40 119.9(3) . . ?
C47 C48 C43 122.1(6) . . ?
H48 C48 C43 119.0(4) . . ?
H48 C48 C47 119.0(4) . . ?
C2 C1 N1 123.1(5) . . ?
H1 C1 N1 118.5(3) . . ?
H1 C1 C2 118.5(3) . . ?
C41 C40 C39 119.8(5) . . ?
H40 C40 C39 120.1(3) . . ?
H40 C40 C41 120.1(3) . . ?
C12 C17 C8 118.2(5) . . ?
C16 C17 C8 124.4(6) . . ?
C16 C17 C12 117.4(5) . . ?
C29 C33 C34 117.9(18) . . ?
C25 C33 C34 122.5(17) . . ?
C25 C33 C29 119.4(16) . . ?
C6 C3 C2 122.0(5) . . ?
C4 C3 C2 116.3(5) . . ?
C4 C3 C6 121.6(5) . . ?
C17 C8 C9 119.6(6) . . ?
C7 C8 C9 121.2(5) . . ?
C7 C8 C17 119.3(5) . . ?
C45 C46 O6 116.4(6) . . ?
C47 C46 O6 124.1(5) . . ?
C47 C46 C45 119.5(6) . . ?
C7 C6 C3 123.6(5) . . ?
H6a C6 C3 118.2(3) . . ?
H6a C6 C7 118.2(4) . . ?
C10 C11 C12 121.4(6) . . ?
H11 C11 C12 119.3(4) . . ?
H11 C11 C10 119.3(4) . . ?
C6 C7 C8 127.5(5) . . ?
H7 C7 C8 116.3(3) . . ?
H7 C7 C6 116.3(4) . . ?
C11 C12 C17 119.2(5) . . ?
C13 C12 C17 119.1(6) . . ?
C13 C12 C11 121.7(6) . . ?
C44 C45 C46 119.7(6) . . ?
H45 C45 C46 120.1(4) . . ?
H45 C45 C44 120.1(4) . . ?
C5 C4 C3 120.6(5) . . ?
H4 C4 C3 119.7(3) . . ?
H4 C4 C5 119.7(3) . . ?
C43 C44 C45 121.8(6) . . ?
H44 C44 C45 119.1(4) . . ?
H44 C44 C43 119.1(3) . . ?
C48 C43 C42 122.5(6) . . ?
C44 C43 C42 120.3(5) . . ?
C44 C43 C48 117.1(6) . . ?
C32 C34 C33 119(3) . . ?
H34 C34 C33 120.4(14) . . ?
H34 C34 C32 120.4(18) . . ?
C20 C19 C18 121(3) . . ?
H19 C19 C18 119.3(12) . . ?
H19 C19 C20 119.3(17) . . ?
C11 C10 C9 119.8(6) . . ?
H10 C10 C9 120.1(4) . . ?
H10 C10 C11 120.1(4) . . ?
C46 C47 C48 119.8(5) . . ?
H47 C47 C48 120.1(4) . . ?
H47 C47 C46 120.1(3) . . ?
C30 C29 C33 120.1(15) . . ?
C28 C29 C33 121.7(14) . . ?
C28 C29 C30 118.2(14) . . ?
C20 C21 C22 120.3(18) . . ?
H21 C21 C22 119.9(9) . . ?
H21 C21 C20 119.9(12) . . ?
C14 C15 C16 120.0(6) . . ?
H15 C15 C16 120.0(4) . . ?
H15 C15 C14 120.0(4) . . ?
C15 C16 C17 122.4(6) . . ?
H16 C16 C17 118.8(3) . . ?
H16 C16 C15 118.8(4) . . ?
C31 C32 C34 122(3) . . ?
H32 C32 C34 119.0(17) . . ?
H32 C32 C31 119.0(15) . . ?
C14 C13 C12 120.5(6) . . ?
H13 C13 C12 119.7(4) . . ?
H13 C13 C14 119.7(4) . . ?
C26 C25 C33 118.9(14) . . ?
C24 C25 C33 119.9(13) . . ?
C24 C25 C26 121.2(13) . . ?
C4 C5 N1 123.2(6) . . ?
H5 C5 N1 118.4(4) . . ?
H5 C5 C4 118.4(3) . . ?
C21 C22 N2 119.7(9) . . ?
C21a C22 N2 125.3(9) . . ?
C21a C22 C21 9.7(18) . . ?
H22 C22 N2 120.2(3) . . ?
H22 C22 C21 120.2(9) . . ?
H22 C22 C21a 114.0(8) . . ?
H22a C22 N2 117.4(3) . . ?
H22a C22 C21 122.2(9) . . ?
H22a C22 C21a 117.4(8) . . ?
H22a C22 H22 8.7 . . ?
C13 C14 C15 120.6(6) . . ?
H14 C14 C15 119.7(4) . . ?
H14 C14 C13 119.7(4) . . ?
C27 C26 C25 119.7(13) . . ?
H26 C26 C25 120.1(9) . . ?
H26 C26 C27 120.1(9) . . ?
C21 C20 C19 116(2) . . ?
C23 C20 C19 121.8(19) . . ?
C23 C20 C21 122.6(15) . . ?
C30 C31 C32 119(2) . . ?
H31 C31 C32 120.7(15) . . ?
H31 C31 C30 120.7(11) . . ?
C28 C27 C26 123.5(14) . . ?
H27 C27 C26 118.3(9) . . ?
H27 C27 C28 118.3(8) . . ?
C31 C30 C29 119.9(16) . . ?
H30 C30 C29 120.0(9) . . ?
H30 C30 C31 120.0(11) . . ?
C27 C28 C29 116.6(13) . . ?
H28 C28 C29 121.7(8) . . ?
H28 C28 C27 121.7(8) . . ?
C24 C23 C20 129.7(13) . . ?
H23 C23 C20 115.2(8) . . ?
H23 C23 C24 115.2(8) . . ?
C23 C24 C25 125.1(12) . . ?
H24 C24 C25 117.5(7) . . ?
H24 C24 C23 117.5(8) . . ?
C29a C33a C34a 117.2(16) . . ?
C25a C33a C34a 124.5(15) . . ?
C25a C33a C29a 118.3(13) . . ?
C32a C34a C33a 122(2) . . ?
H34a C34a C33a 118.9(12) . . ?
H34a C34a C32a 118.9(14) . . ?
C20a C19a C18 119(2) . . ?
H19a C19a C18 120.7(9) . . ?
H19a C19a C20a 120.7(14) . . ?
C30a C29a C33a 118.1(13) . . ?
C28a C29a C33a 121.1(12) . . ?
C28a C29a C30a 120.7(12) . . ?
C20a C21a C22 118.7(15) . . ?
H21a C21a C22 120.6(8) . . ?
H21a C21a C20a 120.6(9) . . ?
C31a C32a C34a 119(2) . . ?
H32a C32a C34a 120.7(15) . . ?
H32a C32a C31a 120.7(13) . . ?
C26a C25a C33a 117.5(11) . . ?
C24a C25a C33a 119.4(11) . . ?
C24a C25a C26a 122.9(11) . . ?
C27a C26a C25a 124.0(11) . . ?
H26a C26a C25a 118.0(7) . . ?
H26a C26a C27a 118.0(7) . . ?
C21a C20a C19a 117.5(16) . . ?
C23a C20a C19a 119.3(15) . . ?
C23a C20a C21a 122.7(12) . . ?
C30a C31a C32a 121.2(18) . . ?
H31a C31a C32a 119.4(13) . . ?
H31a C31a C30a 119.4(10) . . ?
C28a C27a C26a 119.5(11) . . ?
H27a C27a C26a 120.2(7) . . ?
H27a C27a C28a 120.2(8) . . ?
C31a C30a C29a 121.6(15) . . ?
H30a C30a C29a 119.2(8) . . ?
H30a C30a C31a 119.2(10) . . ?
C27a C28a C29a 119.0(11) . . ?
H28a C28a C29a 120.5(7) . . ?
H28a C28a C27a 120.5(8) . . ?
C24a C23a C20a 115.3(9) 3_666 . ?
C24a C23a C20a 117.5(9) . . ?
H23a C23a C20a 110.5(6) . . ?
H23a C23a C24a 110.5(5) . 3_666 ?
H23a C23a C24a 110.5(6) . . ?
C23a C24a C25a 121.2(9) . . ?
C23a C24a C25a 114.0(9) 3_666 . ?
H24a C24a C25a 110.3(7) . . ?
H24a C24a C23a 110.3(6) . . ?
H24a C24a C23a 110.3(5) . 3_666 ?

loop_
_geom_bond_atom_site_label_1
_geom_bond_atom_site_label_2
_geom_bond_distance
_geom_bond_site_symmetry_2
_geom_bond_publ_flag
Zn1 O4 1.938(4) . y
Zn1 O1 1.946(4) . y
Zn1 N1 2.023(5) . y
Zn1 N2 2.040(4) . y
O4 C42 1.297(6) . ?
O1 C35 1.265(6) . ?
O2 C35 1.274(6) . ?
O3 C39 1.376(6) . ?
O3 H3 0.8400 . ?
O5 C42 1.244(7) . ?
N1 C1 1.342(7) . ?
N1 C5 1.357(7) . ?
O6 C46 1.364(7) . ?
O6 H6 0.8400 . ?
N2 C18 1.331(7) . ?
N2 C22 1.351(7) . ?
C35 C36 1.500(7) . ?
C37 C36 1.389(7) . ?
C37 C38 1.370(7) . ?
C37 H37 0.9500 . ?
C36 C41 1.387(7) . ?
C39 C38 1.391(7) . ?
C39 C40 1.394(7) . ?
C2 C1 1.393(8) . ?
C2 C3 1.396(7) . ?
C2 H2 0.9500 . ?
C38 H38 0.9500 . ?
C42 C43 1.497(8) . ?
C18 C19 1.37(4) . ?
C18 C19a 1.39(3) . ?
C18 H18 0.9500 . ?
C18 H18a 0.9500 . ?
C9 C8 1.367(8) . ?
C9 C10 1.411(8) . ?
C9 H9 0.9500 . ?
C41 C40 1.378(7) . ?
C41 H41 0.9500 . ?
C48 C43 1.396(8) . ?
C48 C47 1.381(8) . ?
C48 H48 0.9500 . ?
C1 H1 0.9500 . ?
C40 H40 0.9500 . ?
C17 C8 1.436(7) . ?
C17 C12 1.437(8) . ?
C17 C16 1.410(8) . ?
C33 C34 1.42(2) . ?
C33 C29 1.43(2) . ?
C33 C25 1.44(2) . ?
C3 C6 1.462(8) . ?
C3 C4 1.401(8) . ?
C8 C7 1.486(8) . ?
C46 C45 1.394(8) . ?
C46 C47 1.396(8) . ?
C6 C7 1.340(8) . ?
C6 H6a 0.9500 . ?
C11 C12 1.414(8) . ?
C11 C10 1.353(8) . ?
C11 H11 0.9500 . ?
C7 H7 0.9500 . ?
C12 C13 1.425(8) . ?
C45 C44 1.387(8) . ?
C45 H45 0.9500 . ?
C4 C5 1.365(8) . ?
C4 H4 0.9500 . ?
C44 C43 1.401(8) . ?
C44 H44 0.9500 . ?
C34 C32 1.37(3) . ?
C34 H34 0.9500 . ?
C19 C20 1.39(3) . ?
C19 H19 0.9500 . ?
C10 H10 0.9500 . ?
C47 H47 0.9500 . ?
C29 C30 1.441(19) . ?
C29 C28 1.414(19) . ?
C21 C22 1.49(2) . ?
C21 C20 1.386(19) . ?
C21 H21 0.9500 . ?
C15 C16 1.364(8) . ?
C15 C14 1.400(9) . ?
C15 H15 0.9500 . ?
C16 H16 0.9500 . ?
C32 C31 1.42(3) . ?
C32 H32 0.9500 . ?
C13 C14 1.370(9) . ?
C13 H13 0.9500 . ?
C25 C26 1.389(18) . ?
C25 C24 1.473(19) . ?
C5 H5 0.9500 . ?
C22 C21a 1.288(16) . ?
C22 H22 0.9500 . ?
C22 H22a 0.9500 . ?
C14 H14 0.9500 . ?
C26 C27 1.420(18) . ?
C26 H26 0.9500 . ?
C20 C23 1.479(19) . ?
C31 C30 1.37(2) . ?
C31 H31 0.9500 . ?
C27 C28 1.397(18) . ?
C27 H27 0.9500 . ?
C30 H30 0.9500 . ?
C28 H28 0.9500 . ?
C23 C24 1.325(16) . ?
C23 H23 0.9500 . ?
C24 H24 0.9500 . ?
C33a C34a 1.42(2) . ?
C33a C29a 1.431(17) . ?
C33a C25a 1.440(17) . ?
C34a C32a 1.38(2) . ?
C34a H34a 0.9500 . ?
C19a C20a 1.388(19) . ?
C19a H19a 0.9500 . ?
C29a C30a 1.437(16) . ?
C29a C28a 1.439(16) . ?
C21a C20a 1.420(17) . ?
C21a H21a 0.9500 . ?
C32a C31a 1.40(2) . ?
C32a H32a 0.9500 . ?
C25a C26a 1.391(15) . ?
C25a C24a 1.515(15) . ?
C26a C27a 1.412(15) . ?
C26a H26a 0.9500 . ?
C20a C23a 1.512(15) . ?
C31a C30a 1.348(18) . ?
C31a H31a 0.9500 . ?
C27a C28a 1.371(15) . ?
C27a H27a 0.9500 . ?
C30a H30a 0.9500 . ?
C28a H28a 0.9500 . ?
C23a C24a 1.609(18) 3_666 ?
C23a C24a 1.548(13) . ?
C23a H23a 1.0000 . ?
C24a H24a 1.0000 . ?

loop_
_geom_torsion_atom_site_label_1
_geom_torsion_atom_site_label_2
_geom_torsion_atom_site_label_3
_geom_torsion_atom_site_label_4
_geom_torsion
_geom_torsion_site_symmetry_1
_geom_torsion_site_symmetry_2
_geom_torsion_site_symmetry_3
_geom_torsion_site_symmetry_4
_geom_torsion_publ_flag
Zn1 O4 C42 O5 -0.8(4) . . . . ?
Zn1 O4 C42 C43 176.5(4) . . . . ?
Zn1 O1 C35 O2 -14.4(6) . . . . ?
Zn1 O1 C35 C36 163.9(5) . . . . ?
Zn1 N1 C1 C2 -175.5(4) . . . . ?
Zn1 N1 C5 C4 174.4(5) . . . . ?
Zn1 N2 C18 C19 -178(2) . . . . ?
Zn1 N2 C18 C19a -169(2) . . . . ?
Zn1 N2 C22 C21 177.8(15) . . . . ?
Zn1 N2 C22 C21a 168.4(14) . . . . ?
O4 C42 C43 C48 -162.6(5) . . . . ?
O4 C42 C43 C44 15.4(6) . . . . ?
O1 C35 C36 C37 157.8(5) . . . . ?
O1 C35 C36 C41 -23.0(6) . . . . ?
O2 C35 C36 C37 -23.8(6) . . . . ?
O2 C35 C36 C41 155.4(5) . . . . ?
O3 C39 C38 C37 -178.9(5) . . . . ?
O3 C39 C40 C41 -178.6(5) . . . . ?
O5 C42 C43 C48 14.7(7) . . . . ?
O5 C42 C43 C44 -167.3(5) . . . . ?
N1 C1 C2 C3 2.2(6) . . . . ?
N1 C5 C4 C3 0.5(8) . . . . ?
O6 C46 C45 C44 178.8(5) . . . . ?
O6 C46 C47 C48 -178.6(6) . . . . ?
N2 C18 C19 C20 -2.1(11) . . . . ?
N2 C18 C19a C20a 1.7(9) . . . . ?
N2 C22 C21 C20 3.1(10) . . . . ?
N2 C22 C21a C20a -0.4(9) . . . . ?
C35 C36 C37 C38 179.3(5) . . . . ?
C35 C36 C41 C40 -176.8(5) . . . . ?
C37 C36 C41 C40 2.4(6) . . . . ?
C37 C38 C39 C40 1.2(6) . . . . ?
C36 C41 C40 C39 -3.1(6) . . . . ?
C2 C3 C6 C7 -165.1(5) . . . . ?
C2 C3 C4 C5 1.7(6) . . . . ?
C42 C43 C48 C47 176.3(5) . . . . ?
C42 C43 C44 C45 -176.2(5) . . . . ?
C18 C19 C20 C21 7(5) . . . . ?
C18 C19 C20 C23 -175(2) . . . . ?
C18 C19a C20a C21a -9(4) . . . . ?
C18 C19a C20a C23a 163(2) . . . . ?
C9 C8 C17 C12 -0.8(6) . . . . ?
C9 C8 C17 C16 179.2(5) . . . . ?
C9 C8 C7 C6 -22.5(7) . . . . ?
C9 C10 C11 C12 -0.2(7) . . . . ?
C48 C43 C44 C45 1.9(6) . . . . ?
C48 C47 C46 C45 0.1(7) . . . . ?
C17 C8 C7 C6 157.7(5) . . . . ?
C17 C12 C11 C10 -0.4(6) . . . . ?
C17 C12 C13 C14 -0.2(6) . . . . ?
C17 C16 C15 C14 1.8(7) . . . . ?
C33 C34 C32 C31 -19(5) . . . . ?
C33 C29 C30 C31 -3(3) . . . . ?
C33 C29 C28 C27 4(3) . . . . ?
C33 C25 C26 C27 5(2) . . . . ?
C33 C25 C24 C23 -175(2) . . . . ?
C3 C6 C7 C8 -178.9(5) . . . . ?
C46 C45 C44 C43 -1.1(7) . . . . ?
C11 C12 C13 C14 -178.8(6) . . . . ?
C12 C13 C14 C15 -1.1(7) . . . . ?
C34 C32 C31 C30 13(7) . . . . ?
C19 C20 C21 C22 -8(2) . . . . ?
C19 C20 C23 C24 173(3) . . . . ?
C29 C30 C31 C32 -1(4) . . . . ?
C29 C28 C27 C26 -3(2) . . . . ?
C21 C22 C21a C20a -58(12) . . . . ?
C21 C20 C23 C24 -9(3) . . . . ?
C25 C26 C27 C28 -1(2) . . . . ?
C25 C24 C23 C20 -176.9(14) . . . . ?
C22 C21a C20a C19a 8(3) . . . . ?
C22 C21a C20a C23a -163.6(14) . . . . ?
C33a C34a C32a C31a 11(4) . . . . ?
C33a C29a C30a C31a -1(2) . . . . ?
C33a C29a C28a C27a -7(2) . . . . ?
C33a C25a C26a C27a 3(2) . . . . ?
C33a C25a C24a C23a -68.8(18) . . . 3_666 ?
C33a C25a C24a C23a -172.9(16) . . . . ?
C34a C32a C31a C30a -5(5) . . . . ?
C19a C20a C23a C24a -111(2) . . . 3_666 ?
C19a C20a C23a C24a 143(2) . . . . ?
C29a C30a C31a C32a 0(3) . . . . ?
C29a C28a C27a C26a 2.3(17) . . . . ?
C21a C20a C23a C24a -44.7(16) . . . . ?
C21a C20a C23a C24a 60.9(16) . . . 3_666 ?
C25a C26a C27a C28a -0.2(18) . . . . ?
C25a C24a C23a C20a -122.9(12) . . . . ?
C25a C24a C23a C20a -2.6(11) . . 3_666 3_666 ?
C25a C24a C23a C24a -123.9(9) . . 3_666 3_666 ?
C25a C24a C23a C24a 117.6(11) . . . 3_666 ?
C20a C23a C24a C23a -121.3(9) . . 3_666 3_666 ?
C20a C23a C24a C23a 119.4(10) . . . 3_666 ?
C23a C24a C23a C24a 0.0(11) . . 3_666 3_666 ?
C23a C24a C23a C24a -0.0(11) . 3_666 3_666 . ?

loop_
_restr_equal_distance_atom_site_label_1
_restr_equal_distance_atom_site_label_2
_restr_equal_distance_site_symmetry_2
_restr_equal_distance_class_id
Zn1 N2 1 1
Zn1 C18 1 19
Zn1 C22 1 20
N2 C18 1 2
N2 C19 1 21
N2 C21 1 22
N2 C22 1 3
C18 C19 1 4
C18 C22 1 23
C18 C20 1 24
C33 C34 1 5
C33 C29 1 6
C33 C32 1 25
C33 C25 1 7
C33 C26 1 26
C33 C30 1 27
C33 C28 1 28
C34 C29 1 29
C34 C32 1 8
C34 C25 1 30
C34 C31 1 31
C19 C21 1 32
C19 C20 1 9
C29 C25 1 33
C29 C31 1 34
C29 C27 1 35
C29 C30 1 10
C29 C28 1 11
C21 C22 1 12
C21 C20 1 13
C32 C31 1 14
C32 C30 1 36
C25 C26 1 15
C25 C27 1 37
C22 C20 1 38
C26 C27 1 16
C26 C28 1 39
C31 C30 1 17
C27 C28 1 18
C30 C28 1 40
C33a C34a 1 5
C33a C29a 1 6
C33a C32a 1 25
C33a C25a 1 7
C33a C26a 1 26
C33a C30a 1 27
C33a C28a 1 28
C34a C29a 1 29
C34a C32a 1 8
C34a C25a 1 30
C34a C31a 1 31
C19a C21a 1 32
C19a C20a 1 9
C29a C25a 1 33
C29a C31a 1 34
C29a C27a 1 35
C29a C30a 1 10
C29a C28a 1 11
C21a C20a 1 13
C32a C31a 1 14
C32a C30a 1 36
C25a C26a 1 15
C25a C27a 1 37
C26a C27a 1 16
C26a C28a 1 39
C31a C30a 1 17
C27a C28a 1 18
C30a C28a 1 40

loop_
_restr_equal_distance_class_class_id
_restr_equal_distance_class_target_weight_param
_restr_equal_distance_class_average
_restr_equal_distance_class_esd
_restr_equal_distance_class_diff_max
1 0.0200 2.0396 0.0000 0.0000
2 0.0200 1.3308 0.0000 0.0000
3 0.0200 1.3508 0.0000 0.0000
4 0.0200 1.3655 0.0000 0.0000
5 0.0200 1.4200 0.0045 0.0045
6 0.0200 1.4298 0.0014 0.0014
7 0.0200 1.4410 0.0011 0.0011
8 0.0200 1.3747 0.0052 0.0052
9 0.0200 1.3909 0.0028 0.0028
10 0.0200 1.4394 0.0021 0.0021
11 0.0200 1.4264 0.0129 0.0129
12 0.0200 1.4907 0.0000 0.0000
13 0.0200 1.4033 0.0172 0.0172
14 0.0200 1.4112 0.0064 0.0064
15 0.0200 1.3902 0.0012 0.0012
16 0.0200 1.4161 0.0040 0.0040
17 0.0200 1.3585 0.0105 0.0105
18 0.0200 1.3841 0.0130 0.0130
19 0.0400 2.9454 0.0000 0.0000
20 0.0400 2.9840 0.0000 0.0000
21 0.0400 2.3940 0.0000 0.0000
22 0.0400 2.4580 0.0000 0.0000
23 0.0400 2.2923 0.0000 0.0000
24 0.0400 2.4051 0.0000 0.0000
25 0.0400 2.4289 0.0265 0.0265
26 0.0400 2.4290 0.0085 0.0085
27 0.0400 2.4731 0.0129 0.0129
28 0.0400 2.4906 0.0085 0.0085
29 0.0400 2.4370 0.0005 0.0005
30 0.0400 2.5202 0.0145 0.0145
31 0.0400 2.4160 0.0220 0.0220
32 0.0400 2.3759 0.0247 0.0247
33 0.0400 2.4716 0.0068 0.0068
34 0.0400 2.4326 0.0005 0.0005
35 0.0400 2.4066 0.0156 0.0156
36 0.0400 2.3977 0.0005 0.0005
37 0.0400 2.4521 0.0227 0.0227
38 0.0400 2.4953 0.0000 0.0000
39 0.0400 2.4429 0.0386 0.0386
40 0.0400 2.4750 0.0250 0.0250

loop_
_restr_U_iso_atom_site_label
_restr_U_iso_weight_param
C33 0.0050
C29 0.0050
C25 0.0050
C25 0.0050
C20 0.0050
C33a 0.0050
C29a 0.0050
C25a 0.0050
C25a 0.0050
C20a 0.0050

loop_
_restr_rigu_atom_site_label_1
_restr_rigu_atom_site_label_2
_restr_rigu_target_weight_param
_restr_rigu_u13_diff
_restr_rigu_u23_diff
_restr_rigu_u33_diff
N2 C18 0.001000 0.000385 -0.000424 -0.000600
N2 C19 0.001000 0.000411 -0.000304 0.000161
N2 C21 0.001000 0.000147 0.000474 0.000641
N2 C22 0.001000 -0.000222 -0.000035 -0.000050
C18 C19 0.001000 -0.000354 -0.000126 0.000250
C18 C22 0.001000 0.000179 0.000560 -0.000349
C18 C20 0.001000 -0.001188 0.000630 0.000376
C33 C34 0.001000 -0.000336 -0.000145 -0.000077
C33 C29 0.001000 0.000232 0.000062 0.000008
C33 C32 0.001000 0.001196 -0.000555 -0.000633
C33 C25 0.001000 -0.000021 0.000153 -0.000054
C33 C26 0.001000 -0.000161 0.000846 0.000689
C33 C30 0.001000 0.000881 -0.000071 -0.000447
C33 C28 0.001000 0.000615 0.000865 -0.000757
C33 C24 0.001000 0.000668 0.000045 0.000241
C34 C29 0.001000 0.000660 0.000604 0.000014
C34 C32 0.001000 -0.000402 0.000188 -0.000022
C34 C25 0.001000 -0.000548 0.000502 0.000695
C34 C31 0.001000 0.000940 -0.000752 -0.000795
C19 C21 0.001000 0.000252 0.000200 -0.000125
C19 C20 0.001000 -0.000450 -0.000063 -0.000090
C19 C23 0.001000 0.000180 -0.000831 0.000222
C29 C25 0.001000 0.000217 -0.000423 0.000444
C29 C31 0.001000 -0.000119 0.000026 -0.000431
C29 C27 0.001000 -0.000416 0.000803 0.000611
C29 C30 0.001000 0.000055 0.000119 0.000171
C29 C28 0.001000 0.000154 -0.000040 -0.000594
C21 C22 0.001000 -0.000168 -0.000228 -0.000386
C21 C20 0.001000 0.000109 0.000120 0.000161
C21 C23 0.001000 -0.000959 0.000970 0.000302
C32 C31 0.001000 0.000045 0.000515 0.000085
C32 C30 0.001000 0.000886 0.001142 -0.000205
C25 C26 0.001000 -0.000215 0.000065 0.000136
C25 C27 0.001000 0.000275 0.000640 -0.000050
C25 C23 0.001000 -0.002160 -0.000053 -0.000790
C25 C24 0.001000 0.000203 -0.000383 -0.000057
C22 C20 0.001000 -0.000388 0.000184 0.001029
C26 C27 0.001000 0.000010 0.000264 0.000189
C26 C28 0.001000 0.000109 0.000870 -0.000155
C26 C24 0.001000 -0.000226 -0.001193 0.000445
C20 C23 0.001000 0.000197 -0.000237 -0.000056
C20 C24 0.001000 -0.002047 0.000365 0.000573
C31 C30 0.001000 -0.000115 0.000023 -0.000330
C27 C28 0.001000 -0.000149 -0.000172 0.000207
C30 C28 0.001000 -0.000858 0.000130 -0.000017
C23 C24 0.001000 0.000703 -0.000052 0.000262
C33a C34a 0.001000 -0.000045 -0.000325 -0.000014
C33a C29a 0.001000 0.000292 0.000106 -0.000152
C33a C32a 0.001000 -0.000218 -0.000260 -0.001145
C33a C25a 0.001000 0.000227 0.000040 0.000114
C33a C26a 0.001000 -0.001455 0.000641 0.000513
C33a C30a 0.001000 0.000849 -0.000298 -0.000903
C33a C28a 0.001000 0.001966 -0.000152 -0.001170
C33a C24a 0.001000 0.001110 0.000928 0.000759
C34a C29a 0.001000 0.000298 0.001962 -0.000342
C34a C32a 0.001000 0.000222 0.000036 0.000097
C34a C25a 0.001000 0.000884 0.000679 0.000604
C34a C31a 0.001000 0.001308 -0.000309 -0.000603
C19a C21a 0.001000 -0.000434 -0.000912 -0.000066
C19a C20a 0.001000 0.000064 -0.000235 -0.000111
C19a C23a 0.001000 -0.000286 0.000417 -0.000128
C29a C25a 0.001000 0.000607 0.000139 0.001159
C29a C31a 0.001000 -0.000900 -0.000079 -0.000968
C29a C27a 0.001000 -0.001110 0.000629 0.000729
C29a C30a 0.001000 -0.000052 0.000048 -0.000047
C29a C28a 0.001000 -0.000092 -0.000090 -0.000501
C21a C20a 0.001000 0.000143 0.000151 0.000170
C21a C23a 0.001000 -0.000211 -0.000178 -0.000032
C32a C31a 0.001000 0.000185 0.000285 -0.000007
C32a C30a 0.001000 0.001084 0.000911 -0.000394
C25a C26a 0.001000 -0.000091 0.000021 -0.000024
C25a C27a 0.001000 0.001262 -0.000143 -0.000399
C25a C23a 0.001000 0.000783 -0.000962 0.001596
C25a C24a 0.001000 -0.000323 0.000342 -0.000300
C26a C27a 0.001000 -0.000072 0.000257 0.000068
C26a C28a 0.001000 0.000381 0.000206 -0.000758
C26a C24a 0.001000 0.000211 0.000003 -0.000503
C20a C23a 0.001000 0.000048 0.000015 0.000073
C20a C24a 0.001000 0.000793 -0.000295 -0.000219
C31a C30a 0.001000 0.000244 -0.000205 -0.000009
C27a C28a 0.001000 0.000062 -0.000254 -0.000116
C30a C28a 0.001000 0.000050 0.000393 0.000301
C23a C24a 0.001000 0.000074 -0.000520 -0.000496
